data_7014654
loop_
_publ_author_name
'Abbasi, Alireza'
'Skripkin, Mikhail Yu'
'Eriksson, Lars'
'Torapava, Natallia'

_publ_section_title
;
 Ambidentate coordination of dimethyl sulfoxide in rhodium(III)
 complexes.
;
_journal_issue 5
_journal_name_full 'Dalton transactions (Cambridge, England : 2003)'
_journal_page_first 1111
_journal_page_last 1118
_journal_paper_doi 10.1039/c0dt01026j
_journal_volume 40
_journal_year 2011
_chemical_formula_moiety 'C12 H36 O6 Rh S6, 3(C F3 O3 S)'
_chemical_formula_sum 'C15 H36 F9 O15 Rh S9'
_chemical_formula_weight 1018.89
_chemical_name_systematic
;
?
;
_space_group_IT_number 33
_symmetry_cell_setting orthorhombic
_symmetry_space_group_name_Hall 'P 2c -2n'
_symmetry_space_group_name_H-M 'P n a 21'
_atom_sites_solution_hydrogens geom
_atom_sites_solution_primary direct
_atom_sites_solution_secondary difmap
_audit_creation_method SHELXL-97
_cell_angle_alpha 90.00
_cell_angle_beta 90.00
_cell_angle_gamma 90.00
_cell_formula_units_Z 4
_cell_length_a 28.1746(19)
_cell_length_b 12.1626(8)
_cell_length_c 11.0466(9)
_cell_measurement_reflns_used 15080
_cell_measurement_temperature 100(2)
_cell_measurement_theta_max 25.03
_cell_measurement_theta_min 3.65
_cell_volume 3785.4(5)
_computing_cell_refinement 'CrysAlis RED (Oxford Diffraction, 2003)'
_computing_data_collection 'CrysAlis CCD (Oxford Diffraction, 2003)'
_computing_data_reduction 'CrysAlis RED'
_computing_molecular_graphics 'Diamond (Brandenburg, 2001)'
_computing_publication_material 'Platon (Spek, 2003)'
_computing_structure_refinement 'SHELXL-97 (Sheldrick, 2008)'
_computing_structure_solution 'SHELXS-97 (Sheldrick, 2008)'
_diffrn_ambient_temperature 100(2)
_diffrn_detector_area_resol_mean 12
_diffrn_measured_fraction_theta_full 0.993
_diffrn_measured_fraction_theta_max 0.993
_diffrn_measurement_device_type 'X-calibur 2 with Sapphire-III CCD detector'
_diffrn_measurement_method '\w-scans at different \f'
_diffrn_radiation_monochromator graphite
_diffrn_radiation_source 'fine-focus sealed tube'
_diffrn_radiation_type MoK\a
_diffrn_radiation_wavelength 0.71073
_diffrn_reflns_av_R_equivalents 0.0947
_diffrn_reflns_av_sigmaI/netI 0.1163
_diffrn_reflns_limit_h_max 33
_diffrn_reflns_limit_h_min -33
_diffrn_reflns_limit_k_max 14
_diffrn_reflns_limit_k_min -14
_diffrn_reflns_limit_l_max 8
_diffrn_reflns_limit_l_min -13
_diffrn_reflns_number 15080
_diffrn_reflns_theta_full 25.03
_diffrn_reflns_theta_max 25.03
_diffrn_reflns_theta_min 3.65
_diffrn_standards_number 0
_exptl_absorpt_coefficient_mu 1.049
_exptl_absorpt_correction_T_max 0.9343
_exptl_absorpt_correction_T_min 0.7959
_exptl_absorpt_correction_type numerical
_exptl_absorpt_process_details 'X-red (STOE, 1997)'
_exptl_crystal_colour yellow
_exptl_crystal_density_diffrn 1.788
_exptl_crystal_density_method 'not measured'
_exptl_crystal_description needle
_exptl_crystal_F_000 2064
_exptl_crystal_size_max 0.22
_exptl_crystal_size_mid 0.08
_exptl_crystal_size_min 0.06
_refine_diff_density_max 1.037
_refine_diff_density_min -0.604
_refine_diff_density_rms 0.105
_refine_ls_abs_structure_details 'Flack H D (1983), Acta Cryst. A39, 876-881'
_refine_ls_abs_structure_Flack 0.03(6)
_refine_ls_extinction_coef 0.0007(2)
_refine_ls_extinction_expression Fc^*^=kFc[1+0.001xFc^2^\l^3^/sin(2\q)]^-1/4^
_refine_ls_extinction_method SHELXL
_refine_ls_goodness_of_fit_ref 0.924
_refine_ls_hydrogen_treatment constr
_refine_ls_matrix_type full
_refine_ls_number_parameters 448
_refine_ls_number_reflns 4895
_refine_ls_number_restraints 37
_refine_ls_restrained_S_all 0.958
_refine_ls_R_factor_all 0.0762
_refine_ls_R_factor_gt 0.0519
_refine_ls_shift/su_max 0.001
_refine_ls_shift/su_mean 0.000
_refine_ls_structure_factor_coef Fsqd
_refine_ls_weighting_details 'calc w=1/[\s^2^(Fo^2^)+(0.0577P)^2^+0.0000P] where P=(Fo^2^+2Fc^2^)/3'
_refine_ls_weighting_scheme calc
_refine_ls_wR_factor_gt 0.1117
_refine_ls_wR_factor_ref 0.1165
_reflns_number_gt 3254
_reflns_number_total 4895
_reflns_threshold_expression I>2\s(I)
_cod_data_source_file C0DT01026J.TXT
_cod_data_source_block rh-6dmso_Istar
_cod_database_code 7014654

loop_
_symmetry_equiv_pos_as_xyz
'x, y, z'
'-x, -y, z+1/2'
'x+1/2, -y+1/2, z'
'-x+1/2, y+1/2, z+1/2'

loop_
_atom_site_label
_atom_site_type_symbol
_atom_site_fract_x
_atom_site_fract_y
_atom_site_fract_z
_atom_site_U_iso_or_equiv
_atom_site_adp_type
_atom_site_occupancy
_atom_site_symmetry_multiplicity
_atom_site_calc_flag
_atom_site_refinement_flags
_atom_site_disorder_assembly
_atom_site_disorder_group
Rh Rh 0.65027(2) 0.13990(5) 0.79880(11) 0.0323(2) Uani 1 1 d . . .
S1 S 0.53798(8) 0.17049(17) 0.7921(4) 0.0437(7) Uani 1 1 d . . .
O1 O 0.5796(2) 0.0948(5) 0.7641(7) 0.040(2) Uani 1 1 d . . .
C11 C 0.4938(4) 0.1149(10) 0.6936(14) 0.059(4) Uani 1 1 d . . .
H11A H 0.5013 0.1346 0.6097 0.088 Uiso 1 1 calc R . .
H11B H 0.4627 0.1449 0.7153 0.088 Uiso 1 1 calc R . .
H11C H 0.4932 0.0347 0.7017 0.088 Uiso 1 1 calc R . .
C12 C 0.5151(4) 0.1222(8) 0.9332(11) 0.041(3) Uani 1 1 d . . .
H12A H 0.5360 0.1464 0.9991 0.062 Uiso 1 1 calc R . .
H12B H 0.5137 0.0417 0.9322 0.062 Uiso 1 1 calc R . .
H12C H 0.4832 0.1519 0.9458 0.062 Uiso 1 1 calc R . .
S2 S 0.61671(8) 0.29321(18) 0.5923(3) 0.0323(6) Uani 1 1 d . . .
O2 O 0.6438(2) 0.2905(5) 0.7166(7) 0.0353(18) Uani 1 1 d . . .
C21 C 0.5821(4) 0.4132(8) 0.6059(11) 0.039(3) Uani 1 1 d . . .
H21A H 0.5563 0.4003 0.6636 0.059 Uiso 1 1 calc R . .
H21B H 0.5687 0.4324 0.5267 0.059 Uiso 1 1 calc R . .
H21C H 0.6020 0.4738 0.6348 0.059 Uiso 1 1 calc R . .
C22 C 0.6591(4) 0.3401(9) 0.4833(11) 0.039(3) Uani 1 1 d . . .
H22A H 0.6817 0.2809 0.4654 0.059 Uiso 1 1 calc R . .
H22B H 0.6763 0.4036 0.5159 0.059 Uiso 1 1 calc R . .
H22C H 0.6427 0.3616 0.4088 0.059 Uiso 1 1 calc R . .
S3 S 0.65057(10) 0.3285(2) 0.9823(3) 0.0471(8) Uani 1 1 d . . .
O3 O 0.6277(2) 0.2142(5) 0.9536(7) 0.0428(19) Uani 1 1 d . . .
C31 C 0.6007(4) 0.4214(9) 0.9732(14) 0.066(4) Uani 1 1 d . . .
H31A H 0.5920 0.4324 0.8882 0.099 Uiso 1 1 calc R . .
H31B H 0.6094 0.4921 1.0095 0.099 Uiso 1 1 calc R . .
H31C H 0.5737 0.3900 1.0170 0.099 Uiso 1 1 calc R . .
C32 C 0.6604(5) 0.3208(12) 1.1384(13) 0.066(4) Uani 1 1 d . . .
H32A H 0.6873 0.2719 1.1545 0.099 Uiso 1 1 calc R . .
H32B H 0.6319 0.2918 1.1783 0.099 Uiso 1 1 calc R . .
H32C H 0.6674 0.3944 1.1700 0.099 Uiso 1 1 calc R . .
S4 S 0.62496(8) -0.0305(2) 0.9945(3) 0.0393(7) Uani 1 1 d . . .
O4 O 0.6579(2) -0.0069(5) 0.8848(7) 0.0400(19) Uani 1 1 d . . .
C41 C 0.6153(4) -0.1726(8) 0.9821(13) 0.060(4) Uani 1 1 d . . .
H41A H 0.5929 -0.1870 0.9161 0.090 Uiso 1 1 calc R . .
H41B H 0.6021 -0.2006 1.0583 0.090 Uiso 1 1 calc R . .
H41C H 0.6454 -0.2097 0.9651 0.090 Uiso 1 1 calc R . .
C42 C 0.6641(4) -0.0300(11) 1.1176(14) 0.077(5) Uani 1 1 d . . .
H42A H 0.6732 0.0459 1.1364 0.115 Uiso 1 1 calc R . .
H42B H 0.6925 -0.0727 1.0973 0.115 Uiso 1 1 calc R . .
H42C H 0.6484 -0.0628 1.1882 0.115 Uiso 1 1 calc R . .
S5 S 0.64153(9) -0.0373(2) 0.5999(3) 0.0413(8) Uani 1 1 d . . .
O5 O 0.6698(2) 0.0696(5) 0.6377(7) 0.0345(17) Uani 1 1 d . . .
C51 C 0.6107(3) 0.0073(7) 0.4701(12) 0.052(3) Uani 1 1 d . . .
H51A H 0.5838 0.0535 0.4945 0.078 Uiso 1 1 calc R . .
H51B H 0.5989 -0.0566 0.4253 0.078 Uiso 1 1 calc R . .
H51C H 0.6321 0.0499 0.4183 0.078 Uiso 1 1 calc R . .
C52 C 0.6872(4) -0.1181(8) 0.5285(13) 0.056(4) Uani 1 1 d . . .
H52A H 0.7079 -0.1498 0.5907 0.084 Uiso 1 1 calc R . .
H52B H 0.7060 -0.0711 0.4747 0.084 Uiso 1 1 calc R . .
H52C H 0.6725 -0.1772 0.4813 0.084 Uiso 1 1 calc R . .
S6 S 0.72728(8) 0.16291(19) 0.8414(3) 0.0365(7) Uani 1 1 d . . .
O6 O 0.7362(2) 0.1883(6) 0.9688(8) 0.049(2) Uani 1 1 d . . .
C62 C 0.7580(3) 0.0432(7) 0.7958(15) 0.049(3) Uani 1 1 d . . .
H62A H 0.7466 -0.0199 0.8425 0.073 Uiso 1 1 calc R . .
H62B H 0.7921 0.0531 0.8102 0.073 Uiso 1 1 calc R . .
H62C H 0.7525 0.0302 0.7094 0.073 Uiso 1 1 calc R . .
C61 C 0.7532(3) 0.2643(7) 0.7463(10) 0.041(3) Uani 1 1 d . . .
H61A H 0.7388 0.3360 0.7635 0.061 Uiso 1 1 calc R . .
H61B H 0.7476 0.2449 0.6614 0.061 Uiso 1 1 calc R . .
H61C H 0.7874 0.2679 0.7617 0.061 Uiso 1 1 calc R . .
S10 S 0.73716(10) 0.6243(3) 0.9033(4) 0.0616(10) Uani 1 1 d D . .
O11 O 0.7184(3) 0.5363(7) 0.9837(9) 0.084(3) Uani 1 1 d D . .
O12 O 0.7299(3) 0.7288(6) 0.9489(9) 0.074(3) Uani 1 1 d D . .
O13 O 0.7823(2) 0.6003(6) 0.8465(8) 0.062(3) Uani 1 1 d D . .
C10 C 0.6968(3) 0.6116(7) 0.7722(12) 0.045(4) Uani 1 1 d D . .
F11 F 0.6514(2) 0.6254(5) 0.8014(12) 0.087(2) Uani 1 1 d D . .
F12 F 0.6997(3) 0.5185(6) 0.7216(10) 0.125(4) Uani 1 1 d D . .
F13 F 0.7051(4) 0.6912(8) 0.6942(9) 0.126(4) Uani 1 1 d D . .
S20 S 0.52894(9) 0.2055(2) 0.3120(4) 0.0516(8) Uani 1 1 d D . .
O21 O 0.5013(3) 0.1415(5) 0.3970(9) 0.073(3) Uani 1 1 d D . .
O22 O 0.5608(3) 0.2822(6) 0.3674(8) 0.076(3) Uani 1 1 d D . .
O23 O 0.5486(4) 0.1424(9) 0.2142(10) 0.108(4) Uani 1 1 d D . .
C20 C 0.4837(4) 0.2895(10) 0.2429(11) 0.053(3) Uani 1 1 d D . .
F21 F 0.4623(3) 0.3559(5) 0.3207(9) 0.077(2) Uani 1 1 d D . .
F22 F 0.4495(2) 0.2291(6) 0.1920(7) 0.080(2) Uani 1 1 d D . .
F23 F 0.5006(2) 0.3537(7) 0.1541(8) 0.096(3) Uani 1 1 d D . .
S30 S 0.39056(10) 0.3305(2) 0.8257(5) 0.0852(17) Uani 1 1 d D . .
O31 O 0.3645(3) 0.3798(6) 0.9254(8) 0.048(2) Uani 1 1 d D . .
O32 O 0.3971(3) 0.2203(5) 0.8113(12) 0.089(3) Uani 1 1 d D . .
O33 O 0.3627(4) 0.3767(9) 0.6933(10) 0.105(5) Uani 1 1 d D . .
C30 C 0.4388(5) 0.4084(9) 0.7827(14) 0.104(7) Uani 1 1 d D . .
F31 F 0.4689(5) 0.3837(11) 0.8783(12) 0.169(6) Uani 1 1 d D . .
F32 F 0.4279(3) 0.5116(5) 0.7708(10) 0.126(4) Uani 1 1 d D . .
F33 F 0.4600(4) 0.3745(5) 0.6836(8) 0.098(4) Uani 1 1 d D . .

loop_
_atom_site_aniso_label
_atom_site_aniso_U_11
_atom_site_aniso_U_22
_atom_site_aniso_U_33
_atom_site_aniso_U_23
_atom_site_aniso_U_13
_atom_site_aniso_U_12
Rh 0.0157(3) 0.0300(3) 0.0510(5) 0.0176(5) -0.0021(5) -0.0009(3)
S1 0.0230(11) 0.0318(12) 0.076(2) 0.011(2) -0.0048(18) 0.0039(8)
O1 0.022(3) 0.038(4) 0.061(6) 0.007(3) -0.001(3) 0.000(3)
C11 0.020(6) 0.064(8) 0.093(11) -0.005(7) -0.014(7) 0.013(5)
C12 0.023(5) 0.034(6) 0.066(9) 0.012(5) 0.004(6) 0.007(4)
S2 0.0283(13) 0.0219(12) 0.0468(18) 0.0090(12) -0.0117(13) -0.0009(10)
O2 0.029(4) 0.024(3) 0.053(5) 0.004(3) -0.006(4) 0.001(3)
C21 0.035(6) 0.031(5) 0.052(8) 0.017(5) -0.002(6) -0.005(5)
C22 0.035(6) 0.041(6) 0.041(7) 0.007(6) -0.005(6) -0.001(5)
S3 0.0371(15) 0.0440(16) 0.060(2) 0.0116(15) -0.0031(17) -0.0033(12)
O3 0.020(3) 0.054(4) 0.054(5) 0.026(4) -0.002(4) 0.001(3)
C31 0.050(7) 0.052(7) 0.095(11) 0.020(8) -0.014(8) 0.004(6)
C32 0.036(7) 0.087(10) 0.074(10) -0.004(9) 0.000(7) -0.003(7)
S4 0.0205(13) 0.0396(15) 0.058(2) 0.0225(15) -0.0002(14) 0.0024(11)
O4 0.014(3) 0.038(4) 0.068(5) 0.025(4) 0.000(3) 0.000(3)
C41 0.052(7) 0.042(6) 0.085(10) 0.034(7) 0.001(7) -0.006(5)
C42 0.054(8) 0.072(9) 0.105(13) 0.036(9) -0.012(9) -0.008(6)
S5 0.0238(13) 0.0280(14) 0.072(2) 0.0058(14) 0.0073(15) -0.0059(11)
O5 0.014(3) 0.029(4) 0.061(5) 0.007(3) 0.011(3) -0.005(2)
C51 0.030(6) 0.029(6) 0.098(11) 0.004(6) -0.021(7) -0.003(4)
C52 0.049(7) 0.037(7) 0.081(11) -0.005(6) 0.008(7) -0.002(5)
S6 0.0159(11) 0.0395(14) 0.054(2) 0.0165(13) -0.0010(11) -0.0033(9)
O6 0.023(4) 0.067(5) 0.057(6) 0.010(4) -0.001(4) -0.002(3)
C62 0.013(4) 0.035(5) 0.099(9) 0.025(8) -0.001(7) 0.003(3)
C61 0.022(5) 0.036(6) 0.065(8) 0.007(5) 0.007(5) -0.002(4)
S10 0.0332(16) 0.061(2) 0.091(3) -0.009(2) -0.0136(18) 0.0067(14)
O11 0.083(6) 0.074(6) 0.095(8) 0.031(6) -0.025(6) -0.029(5)
O12 0.049(5) 0.053(5) 0.122(9) -0.021(5) -0.027(5) 0.010(4)
O13 0.020(4) 0.071(5) 0.096(7) 0.002(5) -0.006(4) 0.016(3)
C10 0.028(5) 0.028(5) 0.079(12) 0.012(6) -0.004(6) 0.002(4)
F11 0.036(3) 0.100(5) 0.124(6) -0.044(6) -0.033(5) 0.008(3)
F12 0.124(7) 0.067(6) 0.186(10) -0.061(6) -0.074(8) 0.045(5)
F13 0.151(9) 0.127(8) 0.100(8) 0.071(7) -0.024(7) -0.017(7)
S20 0.0446(15) 0.0454(14) 0.065(2) -0.0139(19) -0.0110(19) -0.0116(11)
O21 0.054(5) 0.048(5) 0.116(8) 0.012(5) 0.014(5) 0.011(4)
O22 0.079(6) 0.046(5) 0.104(8) 0.002(5) -0.043(6) -0.016(4)
O23 0.094(8) 0.134(9) 0.098(9) -0.048(8) -0.005(7) 0.027(7)
C20 0.049(7) 0.066(8) 0.045(8) 0.014(7) -0.017(7) -0.013(7)
F21 0.080(5) 0.046(3) 0.106(8) 0.004(5) -0.011(5) 0.018(3)
F22 0.041(4) 0.095(5) 0.104(7) -0.011(5) -0.022(4) -0.020(4)
F23 0.048(5) 0.115(6) 0.124(8) 0.051(6) -0.037(5) -0.017(4)
S30 0.0436(17) 0.0282(14) 0.184(5) -0.025(2) 0.067(3) -0.0071(11)
O31 0.032(4) 0.060(5) 0.052(6) -0.005(4) -0.001(4) 0.009(3)
O32 0.104(7) 0.040(4) 0.121(9) -0.009(7) 0.035(8) 0.004(4)
O33 0.059(7) 0.146(10) 0.110(10) -0.073(8) -0.054(7) 0.032(6)
C30 0.146(15) 0.049(7) 0.118(15) 0.026(10) 0.123(14) 0.024(8)
F31 0.116(9) 0.252(14) 0.141(12) -0.064(10) -0.076(9) 0.069(9)
F32 0.164(8) 0.029(4) 0.185(11) 0.027(5) 0.080(9) 0.005(4)
F33 0.164(9) 0.049(4) 0.082(7) 0.019(4) 0.077(7) 0.021(5)

loop_
_atom_type_symbol
_atom_type_description
_atom_type_scat_dispersion_real
_atom_type_scat_dispersion_imag
_atom_type_scat_source
C C 0.0033 0.0016 'International Tables Vol C Tables 4.2.6.8 and 6.1.1.4'
H H 0.0000 0.0000 'International Tables Vol C Tables 4.2.6.8 and 6.1.1.4'
F F 0.0171 0.0103 'International Tables Vol C Tables 4.2.6.8 and 6.1.1.4'
O O 0.0106 0.0060 'International Tables Vol C Tables 4.2.6.8 and 6.1.1.4'
S S 0.1246 0.1234 'International Tables Vol C Tables 4.2.6.8 and 6.1.1.4'
Rh Rh -1.1178 0.9187 'International Tables Vol C Tables 4.2.6.8 and 6.1.1.4'

loop_
_geom_angle_atom_site_label_1
_geom_angle_atom_site_label_2
_geom_angle_atom_site_label_3
_geom_angle
_geom_angle_site_symmetry_1
_geom_angle_site_symmetry_3
_geom_angle_publ_flag
O4 Rh O3 91.7(3) . . ?
O4 Rh O5 90.6(3) . . ?
O3 Rh O5 176.7(3) . . ?
O4 Rh O2 178.1(3) . . ?
O3 Rh O2 87.0(3) . . ?
O5 Rh O2 90.7(3) . . ?
O4 Rh O1 87.5(2) . . ?
O3 Rh O1 88.5(3) . . ?
O5 Rh O1 89.3(3) . . ?
O2 Rh O1 93.9(2) . . ?
O4 Rh S6 84.79(18) . . ?
O3 Rh S6 94.04(19) . . ?
O5 Rh S6 88.51(18) . . ?
O2 Rh S6 93.88(18) . . ?
O1 Rh S6 171.93(18) . . ?
O1 S1 C11 100.6(5) . . ?
O1 S1 C12 104.8(4) . . ?
C11 S1 C12 99.0(6) . . ?
S1 O1 Rh 122.3(4) . . ?
S1 C11 H11A 109.5 . . ?
S1 C11 H11B 109.5 . . ?
H11A C11 H11B 109.5 . . ?
S1 C11 H11C 109.5 . . ?
H11A C11 H11C 109.5 . . ?
H11B C11 H11C 109.5 . . ?
S1 C12 H12A 109.5 . . ?
S1 C12 H12B 109.5 . . ?
H12A C12 H12B 109.5 . . ?
S1 C12 H12C 109.5 . . ?
H12A C12 H12C 109.5 . . ?
H12B C12 H12C 109.5 . . ?
O2 S2 C21 102.2(5) . . ?
O2 S2 C22 105.7(5) . . ?
C21 S2 C22 99.4(5) . . ?
S2 O2 Rh 116.7(4) . . ?
S2 C21 H21A 109.5 . . ?
S2 C21 H21B 109.5 . . ?
H21A C21 H21B 109.5 . . ?
S2 C21 H21C 109.5 . . ?
H21A C21 H21C 109.5 . . ?
H21B C21 H21C 109.5 . . ?
S2 C22 H22A 109.5 . . ?
S2 C22 H22B 109.5 . . ?
H22A C22 H22B 109.5 . . ?
S2 C22 H22C 109.5 . . ?
H22A C22 H22C 109.5 . . ?
H22B C22 H22C 109.5 . . ?
O3 S3 C32 102.5(6) . . ?
O3 S3 C31 103.0(5) . . ?
C32 S3 C31 102.2(7) . . ?
S3 O3 Rh 115.9(4) . . ?
S3 C31 H31A 109.5 . . ?
S3 C31 H31B 109.5 . . ?
H31A C31 H31B 109.5 . . ?
S3 C31 H31C 109.5 . . ?
H31A C31 H31C 109.5 . . ?
H31B C31 H31C 109.5 . . ?
S3 C32 H32A 109.5 . . ?
S3 C32 H32B 109.5 . . ?
H32A C32 H32B 109.5 . . ?
S3 C32 H32C 109.5 . . ?
H32A C32 H32C 109.5 . . ?
H32B C32 H32C 109.5 . . ?
O4 S4 C42 103.3(5) . . ?
O4 S4 C41 102.4(5) . . ?
C42 S4 C41 99.3(6) . . ?
S4 O4 Rh 117.6(4) . . ?
S4 C41 H41A 109.5 . . ?
S4 C41 H41B 109.5 . . ?
H41A C41 H41B 109.5 . . ?
S4 C41 H41C 109.5 . . ?
H41A C41 H41C 109.5 . . ?
H41B C41 H41C 109.5 . . ?
S4 C42 H42A 109.5 . . ?
S4 C42 H42B 109.5 . . ?
H42A C42 H42B 109.5 . . ?
S4 C42 H42C 109.5 . . ?
H42A C42 H42C 109.5 . . ?
H42B C42 H42C 109.5 . . ?
O5 S5 C51 102.2(4) . . ?
O5 S5 C52 101.8(4) . . ?
C51 S5 C52 99.4(6) . . ?
S5 O5 Rh 115.9(3) . . ?
S5 C51 H51A 109.5 . . ?
S5 C51 H51B 109.5 . . ?
H51A C51 H51B 109.5 . . ?
S5 C51 H51C 109.5 . . ?
H51A C51 H51C 109.5 . . ?
H51B C51 H51C 109.5 . . ?
S5 C52 H52A 109.5 . . ?
S5 C52 H52B 109.5 . . ?
H52A C52 H52B 109.5 . . ?
S5 C52 H52C 109.5 . . ?
H52A C52 H52C 109.5 . . ?
H52B C52 H52C 109.5 . . ?
O6 S6 C62 111.3(6) . . ?
O6 S6 C61 110.6(5) . . ?
C62 S6 C61 101.7(5) . . ?
O6 S6 Rh 113.3(3) . . ?
C62 S6 Rh 108.2(3) . . ?
C61 S6 Rh 111.1(3) . . ?
S6 C62 H62A 109.5 . . ?
S6 C62 H62B 109.5 . . ?
H62A C62 H62B 109.5 . . ?
S6 C62 H62C 109.5 . . ?
H62A C62 H62C 109.5 . . ?
H62B C62 H62C 109.5 . . ?
S6 C61 H61A 109.5 . . ?
S6 C61 H61B 109.5 . . ?
H61A C61 H61B 109.5 . . ?
S6 C61 H61C 109.5 . . ?
H61A C61 H61C 109.5 . . ?
H61B C61 H61C 109.5 . . ?
O12 S10 O13 118.2(5) . . ?
O12 S10 O11 113.0(6) . . ?
O13 S10 O11 115.2(5) . . ?
O12 S10 C10 105.8(5) . . ?
O13 S10 C10 100.6(5) . . ?
O11 S10 C10 101.0(5) . . ?
F12 C10 F13 110.9(11) . . ?
F12 C10 F11 106.3(8) . . ?
F13 C10 F11 103.6(9) . . ?
F12 C10 S10 112.4(7) . . ?
F13 C10 S10 110.1(7) . . ?
F11 C10 S10 113.1(10) . . ?
O22 S20 O23 115.3(6) . . ?
O22 S20 O21 114.3(6) . . ?
O23 S20 O21 114.0(6) . . ?
O22 S20 C20 104.8(5) . . ?
O23 S20 C20 104.9(7) . . ?
O21 S20 C20 101.5(5) . . ?
F21 C20 F22 106.3(9) . . ?
F21 C20 F23 106.3(10) . . ?
F22 C20 F23 105.6(9) . . ?
F21 C20 S20 113.1(8) . . ?
F22 C20 S20 112.1(8) . . ?
F23 C20 S20 112.9(8) . . ?
O32 S30 O31 124.3(6) . . ?
O32 S30 C30 113.7(5) . . ?
O31 S30 C30 112.4(6) . . ?
O32 S30 O33 106.2(7) . . ?
O31 S30 O33 105.8(4) . . ?
C30 S30 O33 87.0(7) . . ?
F32 C30 F33 109.1(10) . . ?
F32 C30 F31 115.5(14) . . ?
F33 C30 F31 106.7(10) . . ?
F32 C30 S30 111.9(9) . . ?
F33 C30 S30 114.6(11) . . ?
F31 C30 S30 98.8(10) . . ?

loop_
_geom_bond_atom_site_label_1
_geom_bond_atom_site_label_2
_geom_bond_distance
_geom_bond_site_symmetry_2
_geom_bond_publ_flag
Rh O4 2.034(6) . ?
Rh O3 2.035(8) . ?
Rh O5 2.050(7) . ?
Rh O2 2.052(6) . ?
Rh O1 2.100(6) . ?
Rh S6 2.238(2) . ?
S1 O1 1.523(6) . ?
S1 C11 1.786(12) . ?
S1 C12 1.786(12) . ?
C11 H11A 0.9800 . ?
C11 H11B 0.9800 . ?
C11 H11C 0.9800 . ?
C12 H12A 0.9800 . ?
C12 H12B 0.9800 . ?
C12 H12C 0.9800 . ?
S2 O2 1.571(7) . ?
S2 C21 1.762(10) . ?
S2 C22 1.790(11) . ?
C21 H21A 0.9800 . ?
C21 H21B 0.9800 . ?
C21 H21C 0.9800 . ?
C22 H22A 0.9800 . ?
C22 H22B 0.9800 . ?
C22 H22C 0.9800 . ?
S3 O3 1.565(7) . ?
S3 C32 1.750(15) . ?
S3 C31 1.805(11) . ?
C31 H31A 0.9800 . ?
C31 H31B 0.9800 . ?
C31 H31C 0.9800 . ?
C32 H32A 0.9800 . ?
C32 H32B 0.9800 . ?
C32 H32C 0.9800 . ?
S4 O4 1.553(8) . ?
S4 C42 1.750(14) . ?
S4 C41 1.755(11) . ?
C41 H41A 0.9800 . ?
C41 H41B 0.9800 . ?
C41 H41C 0.9800 . ?
C42 H42A 0.9800 . ?
C42 H42B 0.9800 . ?
C42 H42C 0.9800 . ?
S5 O5 1.581(6) . ?
S5 C51 1.763(11) . ?
S5 C52 1.801(11) . ?
C51 H51A 0.9800 . ?
C51 H51B 0.9800 . ?
C51 H51C 0.9800 . ?
C52 H52A 0.9800 . ?
C52 H52B 0.9800 . ?
C52 H52C 0.9800 . ?
S6 O6 1.463(9) . ?
S6 C62 1.767(10) . ?
S6 C61 1.776(9) . ?
C62 H62A 0.9800 . ?
C62 H62B 0.9800 . ?
C62 H62C 0.9800 . ?
C61 H61A 0.9800 . ?
C61 H61B 0.9800 . ?
C61 H61C 0.9800 . ?
S10 O12 1.383(7) . ?
S10 O13 1.447(7) . ?
S10 O11 1.487(8) . ?
S10 C10 1.847(12) . ?
C10 F12 1.266(10) . ?
C10 F13 1.317(11) . ?
C10 F11 1.331(10) . ?
S20 O22 1.433(7) . ?
S20 O23 1.436(9) . ?
S20 O21 1.448(8) . ?
S20 C20 1.803(12) . ?
C20 F21 1.325(12) . ?
C20 F22 1.336(11) . ?
C20 F23 1.340(11) . ?
S30 O32 1.362(6) . ?
S30 O31 1.453(8) . ?
S30 C30 1.723(13) . ?
S30 O33 1.753(11) . ?
C30 F32 1.300(11) . ?
C30 F33 1.313(12) . ?
C30 F31 1.388(15) . ?

loop_
_geom_torsion_atom_site_label_1
_geom_torsion_atom_site_label_2
_geom_torsion_atom_site_label_3
_geom_torsion_atom_site_label_4
_geom_torsion
_geom_torsion_site_symmetry_1
_geom_torsion_site_symmetry_2
_geom_torsion_site_symmetry_3
_geom_torsion_site_symmetry_4
_geom_torsion_publ_flag
C11 S1 O1 Rh 158.4(6) . . . . ?
C12 S1 O1 Rh -99.2(5) . . . . ?
O4 Rh O1 S1 129.8(5) . . . . ?
O3 Rh O1 S1 38.0(5) . . . . ?
O5 Rh O1 S1 -139.5(5) . . . . ?
O2 Rh O1 S1 -48.9(5) . . . . ?
S6 Rh O1 S1 146.6(13) . . . . ?
C21 S2 O2 Rh 138.7(5) . . . . ?
C22 S2 O2 Rh -117.8(5) . . . . ?
O4 Rh O2 S2 180(100) . . . . ?
O3 Rh O2 S2 -132.0(4) . . . . ?
O5 Rh O2 S2 45.6(4) . . . . ?
O1 Rh O2 S2 -43.7(4) . . . . ?
S6 Rh O2 S2 134.2(4) . . . . ?
C32 S3 O3 Rh -138.8(5) . . . . ?
C31 S3 O3 Rh 115.4(6) . . . . ?
O4 Rh O3 S3 134.4(4) . . . . ?
O5 Rh O3 S3 -90(4) . . . . ?
O2 Rh O3 S3 -44.2(4) . . . . ?
O1 Rh O3 S3 -138.2(4) . . . . ?
S6 Rh O3 S3 49.5(4) . . . . ?
C42 S4 O4 Rh -111.7(6) . . . . ?
C41 S4 O4 Rh 145.4(5) . . . . ?
O3 Rh O4 S4 29.1(4) . . . . ?
O5 Rh O4 S4 -148.6(4) . . . . ?
O2 Rh O4 S4 77(9) . . . . ?
O1 Rh O4 S4 -59.3(4) . . . . ?
S6 Rh O4 S4 123.0(4) . . . . ?
C51 S5 O5 Rh 113.7(5) . . . . ?
C52 S5 O5 Rh -143.8(5) . . . . ?
O4 Rh O5 S5 52.3(4) . . . . ?
O3 Rh O5 S5 -83(4) . . . . ?
O2 Rh O5 S5 -129.0(4) . . . . ?
O1 Rh O5 S5 -35.2(4) . . . . ?
S6 Rh O5 S5 137.1(4) . . . . ?
O4 Rh S6 O6 -74.3(4) . . . . ?
O3 Rh S6 O6 17.0(4) . . . . ?
O5 Rh S6 O6 -165.1(4) . . . . ?
O2 Rh S6 O6 104.3(4) . . . . ?
O1 Rh S6 O6 -91.1(16) . . . . ?
O4 Rh S6 C62 49.6(6) . . . . ?
O3 Rh S6 C62 140.9(6) . . . . ?
O5 Rh S6 C62 -41.2(6) . . . . ?
O2 Rh S6 C62 -131.8(6) . . . . ?
O1 Rh S6 C62 32.8(17) . . . . ?
O4 Rh S6 C61 160.4(4) . . . . ?
O3 Rh S6 C61 -108.2(4) . . . . ?
O5 Rh S6 C61 69.6(4) . . . . ?
O2 Rh S6 C61 -21.0(4) . . . . ?
O1 Rh S6 C61 143.6(16) . . . . ?
O12 S10 C10 F12 -179.7(9) . . . . ?
O13 S10 C10 F12 56.8(9) . . . . ?
O11 S10 C10 F12 -61.7(9) . . . . ?
O12 S10 C10 F13 56.1(9) . . . . ?
O13 S10 C10 F13 -67.5(9) . . . . ?
O11 S10 C10 F13 174.0(9) . . . . ?
O12 S10 C10 F11 -59.3(8) . . . . ?
O13 S10 C10 F11 177.2(7) . . . . ?
O11 S10 C10 F11 58.7(8) . . . . ?
O22 S20 C20 F21 -56.7(9) . . . . ?
O23 S20 C20 F21 -178.5(8) . . . . ?
O21 S20 C20 F21 62.5(9) . . . . ?
O22 S20 C20 F22 -176.8(8) . . . . ?
O23 S20 C20 F22 61.4(10) . . . . ?
O21 S20 C20 F22 -57.6(10) . . . . ?
O22 S20 C20 F23 64.1(10) . . . . ?
O23 S20 C20 F23 -57.7(10) . . . . ?
O21 S20 C20 F23 -176.7(8) . . . . ?
O32 S30 C30 F32 165.1(12) . . . . ?
O31 S30 C30 F32 -47.1(14) . . . . ?
O33 S30 C30 F32 58.8(12) . . . . ?
O32 S30 C30 F33 40.3(14) . . . . ?
O31 S30 C30 F33 -171.9(9) . . . . ?
O33 S30 C30 F33 -66.0(11) . . . . ?
O32 S30 C30 F31 -72.8(11) . . . . ?
O31 S30 C30 F31 75.0(9) . . . . ?
O33 S30 C30 F31 -179.1(8) . . . . ?
